data_4127504
loop_
_publ_author_name
'Wang, Zhong-Xia'
'Zhang, Yi'
'Tang, Yuan-Yuan'
'Li, Peng-Fei'
'Xiong, Ren-Gen'

_publ_section_title
;
 Fluoridation Achieved Antiperovskite Molecular Ferroelectric in
 [(CH<sub>3</sub>)<sub>2</sub>(F-CH<sub>2</sub>CH<sub>2</sub>)NH]<sub>3</sub>(CdCl<sub>3</sub>)(CdCl<sub>4</sub>).
;
_journal_issue 10
_journal_name_full 'Journal of the American Chemical Society'
_journal_page_first 4372
_journal_page_last 4378
_journal_paper_doi 10.1021/jacs.8b13109
_journal_volume 141
_journal_year 2019
_chemical_formula_moiety '3(Cd0.33 Cl), 3(C4 H11 F N), Cd Cl4'
_chemical_formula_sum 'C12 H33 Cd2 Cl7 F3 N3'
_chemical_formula_weight 749.38
_space_group_crystal_system hexagonal
_space_group_IT_number 176
_space_group_name_Hall '-P 6c'
_space_group_name_H-M_alt 'P 63/m'
_symmetry_space_group_name_Hall '-P 6c'
_symmetry_space_group_name_H-M 'P 63/m'
_atom_sites_solution_hydrogens difmap
_audit_creation_method SHELXL-2014/7
_cell_angle_alpha 90
_cell_angle_beta 90
_cell_angle_gamma 120
_cell_formula_units_Z 2
_cell_length_a 15.2801(3)
_cell_length_b 15.2801(3)
_cell_length_c 6.7272(2)
_cell_measurement_reflns_used 6302
_cell_measurement_temperature 373(2)
_cell_measurement_theta_max 31.8140
_cell_measurement_theta_min 3.0740
_cell_volume 1360.25(6)
_computing_cell_refinement 'CrysAlisPro 1.171.40.14e (Rigaku OD, 2018)'
_computing_data_collection 'CrysAlisPro 1.171.40.14e (Rigaku OD, 2018)'
_computing_data_reduction 'CrysAlisPro 1.171.40.14e (Rigaku OD, 2018)'
_computing_molecular_graphics 'Bruker SHELXTL'
_computing_publication_material 'Bruker SHELXTL'
_computing_structure_refinement 'SHELXL-2014/7 (Sheldrick, 2014)'
_diffrn_ambient_temperature 373(2)
_diffrn_measured_fraction_theta_full 0.999
_diffrn_measured_fraction_theta_max 0.898
_diffrn_measurement_device_type 'XtaLAB Synergy R, DW system, HyPix'
_diffrn_measurement_method \w
_diffrn_radiation_type MoK\a
_diffrn_radiation_wavelength 0.71073
_diffrn_reflns_av_R_equivalents 0.0430
_diffrn_reflns_av_unetI/netI 0.0196
_diffrn_reflns_Laue_measured_fraction_full 0.999
_diffrn_reflns_Laue_measured_fraction_max 0.898
_diffrn_reflns_limit_h_max 20
_diffrn_reflns_limit_h_min -20
_diffrn_reflns_limit_k_max 19
_diffrn_reflns_limit_k_min -10
_diffrn_reflns_limit_l_max 9
_diffrn_reflns_limit_l_min -7
_diffrn_reflns_number 7618
_diffrn_reflns_point_group_measured_fraction_full 0.999
_diffrn_reflns_point_group_measured_fraction_max 0.898
_diffrn_reflns_theta_full 25.242
_diffrn_reflns_theta_max 31.466
_diffrn_reflns_theta_min 2.666
_diffrn_source 'Rotating-anode X-ray tube'
_exptl_absorpt_coefficient_mu 2.276
_exptl_absorpt_correction_T_max 0.634
_exptl_absorpt_correction_T_min 0.585
_exptl_absorpt_correction_type multi-scan
_exptl_absorpt_process_details 'CrysAlisPro 1.171.40.14e (Rigaku OD, 2018)'
_exptl_crystal_colour colourless
_exptl_crystal_density_diffrn 1.830
_exptl_crystal_density_method 'not measured'
_exptl_crystal_description rodlike
_exptl_crystal_F_000 736
_exptl_crystal_size_max 0.3
_exptl_crystal_size_mid 0.2
_exptl_crystal_size_min 0.2
_refine_diff_density_max 1.805
_refine_diff_density_min -3.137
_refine_diff_density_rms 0.305
_refine_ls_extinction_coef 0.122(18)
_refine_ls_extinction_expression Fc^*^=kFc[1+0.001xFc^2^\l^3^/sin(2\q)]^-1/4^
_refine_ls_extinction_method 'SHELXL-2014/7 (Sheldrick 2014'
_refine_ls_goodness_of_fit_ref 1.146
_refine_ls_hydrogen_treatment constr
_refine_ls_matrix_type full
_refine_ls_number_parameters 71
_refine_ls_number_reflns 1457
_refine_ls_number_restraints 34
_refine_ls_restrained_S_all 1.134
_refine_ls_R_factor_all 0.1427
_refine_ls_R_factor_gt 0.1390
_refine_ls_shift/su_max 0.010
_refine_ls_shift/su_mean 0.001
_refine_ls_structure_factor_coef Fsqd
_refine_ls_weighting_details 'w=1/[\s^2^(Fo^2^)+(0.1288P)^2^+42.7346P] where P=(Fo^2^+2Fc^2^)/3'
_refine_ls_weighting_scheme calc
_refine_ls_wR_factor_gt 0.4192
_refine_ls_wR_factor_ref 0.4201
_reflns_Friedel_coverage 0.000
_reflns_number_gt 1306
_reflns_number_total 1457
_reflns_threshold_expression 'I > 2\s(I)'
_cod_data_source_file ja8b13109_si_005.cif
_cod_data_source_block (Me)2NEtF_T373K
_cod_depositor_comments
;
The following automatic conversions were performed:

'_exptl_absorpt_correction_type' value 'Multi-scan' changed to
'multi-scan' according to
/home/data/users/saulius/crontab/automatic-downloads/current/ACS/lib/dictionaries/cif_core.dic
dictionary named 'cif_core.dic' version 2.4.2 from 2011-04-26.

Automatic conversion script
Id: cif_fix_values 4973 2017-02-22 13:04:09Z antanas 
;
_cod_original_cell_volume 1360.25(7)
_cod_database_code 4127504
_shelx_shelxl_version_number 2014/7
_shelx_space_group_comment
;
The symmetry employed for this shelxl refinement is uniquely defined
by the following loop, which should always be used as a source of
symmetry information in preference to the above space-group names.
They are only intended as comments.
;

loop_
_space_group_symop_operation_xyz
'x, y, z'
'-y, x-y, z'
'-x+y, -x, z'
'-x, -y, z+1/2'
'y, -x+y, z+1/2'
'x-y, x, z+1/2'
'-x, -y, -z'
'y, -x+y, -z'
'x-y, x, -z'
'x, y, -z-1/2'
'-y, x-y, -z-1/2'
'-x+y, -x, -z-1/2'

loop_
_atom_site_label
_atom_site_type_symbol
_atom_site_fract_x
_atom_site_fract_y
_atom_site_fract_z
_atom_site_U_iso_or_equiv
_atom_site_adp_type
_atom_site_occupancy
_atom_site_site_symmetry_order
_atom_site_calc_flag
_atom_site_refinement_flags_posn
_atom_site_refinement_flags_adp
_atom_site_refinement_flags_occupancy
Cd1 Cd 0.3333 0.6667 0.6776(8) 0.0699(15) Uani 0.500(0) 3 d S T P
Cl2 Cl 0.3333 0.6667 0.302(3) 0.076(6) Uani 0.5 3 d S T P
Cd2 Cd 0.0000 1.0000 1.0000 0.0527(11) Uani 1 6 d S T P
Cl1 Cl 0.0618(4) 0.9074(4) 0.7500 0.0519(14) Uani 1 2 d S T P
Cl3 Cl 0.3154(8) 0.5042(7) 0.7500 0.099(3) Uani 1 2 d S T P
F1 F 0.0946(18) 0.6997(19) 0.2500 0.107(7) Uani 1 2 d DS T P
N1 N 0.2968(18) 0.8609(16) 0.2500 0.111(13) Uani 1 2 d DS T P
H1A H 0.2826 0.7976 0.2215 0.133 Uiso 0.5 1 d R U P
C4 C 0.119(2) 0.791(2) 0.192(9) 0.12(3) Uani 0.5 1 d D U P
H4A H 0.0648 0.8064 0.1900 0.147 Uiso 0.5 1 d R U P
H4B H 0.1448 0.7965 0.0604 0.147 Uiso 0.5 1 d R U P
C1 C 0.378(3) 0.908(4) 0.405(6) 0.105(19) Uani 0.5 1 d D U P
H1B H 0.3536 0.8666 0.5219 0.158 Uiso 0.5 1 d R U P
H1C H 0.4387 0.9106 0.3599 0.158 Uiso 0.5 1 d R U P
H1D H 0.3915 0.9750 0.4356 0.158 Uiso 0.5 1 d R U P
C3 C 0.204(3) 0.856(3) 0.337(7) 0.12(2) Uani 0.5 1 d D U P
H3A H 0.2143 0.9230 0.3364 0.148 Uiso 0.5 1 d R U P
H3B H 0.1865 0.8290 0.4696 0.148 Uiso 0.5 1 d R U P
C2 C 0.329(4) 0.937(6) 0.084(8) 0.21(5) Uani 0.5 1 d D U P
H2A H 0.3894 0.9382 0.0379 0.317 Uiso 0.5 1 d R U P
H2B H 0.2789 0.9105 -0.0185 0.317 Uiso 0.5 1 d R U P
H2C H 0.3450 1.0045 0.1166 0.317 Uiso 0.5 1 d R U P

loop_
_atom_site_aniso_label
_atom_site_aniso_U_11
_atom_site_aniso_U_22
_atom_site_aniso_U_33
_atom_site_aniso_U_23
_atom_site_aniso_U_13
_atom_site_aniso_U_12
Cd1 0.0640(17) 0.0640(17) 0.082(3) 0.000 0.000 0.0320(8)
Cl2 0.066(4) 0.066(4) 0.096(19) 0.000 0.000 0.033(2)
Cd2 0.0612(13) 0.0612(13) 0.0356(14) 0.000 0.000 0.0306(6)
Cl1 0.062(3) 0.057(3) 0.044(2) 0.000 0.000 0.035(2)
Cl3 0.108(6) 0.075(5) 0.125(8) 0.000 0.000 0.056(5)
F1 0.106(15) 0.102(15) 0.096(16) 0.000 0.000 0.039(12)
N1 0.085(18) 0.040(11) 0.20(4) 0.000 0.000 0.023(11)
C4 0.08(2) 0.14(4) 0.16(8) -0.06(4) -0.03(3) 0.06(3)
C1 0.14(5) 0.08(3) 0.09(4) 0.02(3) 0.00(3) 0.05(3)
C3 0.15(4) 0.09(3) 0.15(6) -0.02(3) 0.03(4) 0.08(3)
C2 0.20(8) 0.24(8) 0.11(5) 0.08(6) -0.01(6) 0.05(6)

loop_
_atom_type_symbol
_atom_type_description
_atom_type_scat_dispersion_real
_atom_type_scat_dispersion_imag
_atom_type_scat_source
C C 0.0033 0.0016 'International Tables Vol C Tables 4.2.6.8 and 6.1.1.4'
H H 0.0000 0.0000 'International Tables Vol C Tables 4.2.6.8 and 6.1.1.4'
N N 0.0061 0.0033 'International Tables Vol C Tables 4.2.6.8 and 6.1.1.4'
F F 0.0171 0.0103 'International Tables Vol C Tables 4.2.6.8 and 6.1.1.4'
Cl Cl 0.1484 0.1585 'International Tables Vol C Tables 4.2.6.8 and 6.1.1.4'
Cd Cd -0.8075 1.2024 'International Tables Vol C Tables 4.2.6.8 and 6.1.1.4'

loop_
_geom_angle_atom_site_label_1
_geom_angle_atom_site_label_2
_geom_angle_atom_site_label_3
_geom_angle
_geom_angle_site_symmetry_1
_geom_angle_site_symmetry_3
Cd1 Cd1 Cl3 78.33(13) 10_557 .
Cd1 Cd1 Cl3 78.33(13) 10_557 3_565
Cl3 Cd1 Cl3 116.02(9) . 3_565
Cd1 Cd1 Cl3 78.33(14) 10_557 2_665
Cl3 Cd1 Cl3 116.02(9) . 2_665
Cl3 Cd1 Cl3 116.02(9) 3_565 2_665
Cd1 Cd1 Cl2 180.0 10_557 .
Cl3 Cd1 Cl2 101.67(13) . .
Cl3 Cd1 Cl2 101.67(13) 3_565 .
Cl3 Cd1 Cl2 101.67(14) 2_665 .
Cl2 Cl2 Cd1 180.0 10_556 .
Cl1 Cd2 Cl1 95.80(10) . 9_667
Cl1 Cd2 Cl1 84.20(10) . 3_465
Cl1 Cd2 Cl1 180.0 9_667 3_465
Cl1 Cd2 Cl1 180.0 . 7_577
Cl1 Cd2 Cl1 84.20(10) 9_667 7_577
Cl1 Cd2 Cl1 95.80(10) 3_465 7_577
Cl1 Cd2 Cl1 95.80(10) . 8_457
Cl1 Cd2 Cl1 84.20(10) 9_667 8_457
Cl1 Cd2 Cl1 95.80(10) 3_465 8_457
Cl1 Cd2 Cl1 84.20(10) 7_577 8_457
Cl1 Cd2 Cl1 84.20(10) . 2_675
Cl1 Cd2 Cl1 95.80(10) 9_667 2_675
Cl1 Cd2 Cl1 84.20(10) 3_465 2_675
Cl1 Cd2 Cl1 95.80(10) 7_577 2_675
Cl1 Cd2 Cl1 180.0 8_457 2_675
Cl1 Cd2 Cd2 50.73(7) . 4_574
Cl1 Cd2 Cd2 129.27(7) 9_667 4_574
Cl1 Cd2 Cd2 50.73(7) 3_465 4_574
Cl1 Cd2 Cd2 129.27(7) 7_577 4_574
Cl1 Cd2 Cd2 129.27(7) 8_457 4_574
Cl1 Cd2 Cd2 50.73(7) 2_675 4_574
Cl1 Cd2 Cd2 129.27(7) . 4_575
Cl1 Cd2 Cd2 50.73(7) 9_667 4_575
Cl1 Cd2 Cd2 129.27(7) 3_465 4_575
Cl1 Cd2 Cd2 50.73(7) 7_577 4_575
Cl1 Cd2 Cd2 50.73(7) 8_457 4_575
Cl1 Cd2 Cd2 129.27(7) 2_675 4_575
Cd2 Cd2 Cd2 180.0 4_574 4_575
Cd2 Cl1 Cd2 78.54(14) . 4_574
Cd1 Cl3 Cd1 23.3(3) 10_557 .
C4 F1 C4 34(5) 10_556 .
C3 N1 C3 46(4) . 10_556
C3 N1 C1 106.6(17) . .
C3 N1 C1 146(3) 10_556 .
C3 N1 C1 146(3) . 10_556
C3 N1 C1 106.6(17) 10_556 10_556
C1 N1 C1 88(4) . 10_556
C3 N1 C2 72(3) . 10_556
C3 N1 C2 105.7(18) 10_556 10_556
C1 N1 C2 40(3) . 10_556
C1 N1 C2 105.7(17) 10_556 10_556
C3 N1 C2 105.7(18) . .
C3 N1 C2 72(3) 10_556 .
C1 N1 C2 105.7(17) . .
C1 N1 C2 40(3) 10_556 .
C2 N1 C2 96(7) 10_556 .
C4 C4 C3 100(4) 10_556 10_556
C4 C4 F1 73(3) 10_556 .
C3 C4 F1 122(3) 10_556 .
C4 C4 C3 50(2) 10_556 .
C3 C4 C3 49(4) 10_556 .
F1 C4 C3 101(3) . .
C2 C1 N1 70(2) 10_556 .
C3 C3 C4 80(4) 10_556 10_556
C3 C3 N1 66.9(18) 10_556 .
C4 C3 N1 126(4) 10_556 .
C3 C3 C4 50(2) 10_556 .
C4 C3 C4 30(5) 10_556 .
N1 C3 C4 105.4(17) . .
C3 C3 C2 107(3) 10_556 10_556
C4 C3 C2 170(7) 10_556 10_556
N1 C3 C2 54.3(14) . 10_556
C4 C3 C2 157(3) . 10_556
C1 C2 N1 69(2) 10_556 .
C1 C2 C3 115(5) 10_556 10_556
N1 C2 C3 53.8(17) . 10_556

loop_
_geom_bond_atom_site_label_1
_geom_bond_atom_site_label_2
_geom_bond_distance
_geom_bond_site_symmetry_2
Cd1 Cd1 0.974(11) 10_557
Cd1 Cl3 2.407(8) .
Cd1 Cl3 2.407(8) 3_565
Cd1 Cl3 2.407(8) 2_665
Cd1 Cl2 2.53(2) .
Cl2 Cl2 0.70(4) 10_556
Cd2 Cl1 2.657(4) .
Cd2 Cl1 2.657(4) 9_667
Cd2 Cl1 2.657(4) 3_465
Cd2 Cl1 2.657(4) 7_577
Cd2 Cl1 2.657(4) 8_457
Cd2 Cl1 2.657(4) 2_675
Cd2 Cd2 3.36360(10) 4_574
Cd2 Cd2 3.36360(11) 4_575
Cl1 Cd2 2.657(4) 4_574
Cl3 Cd1 2.407(8) 10_557
F1 C4 1.32(2) 10_556
F1 C4 1.32(2) .
N1 C3 1.496(19) .
N1 C3 1.496(19) 10_556
N1 C1 1.499(19) .
N1 C1 1.499(19) 10_556
N1 C2 1.506(19) 10_556
N1 C2 1.506(19) .
C4 C4 0.77(12) 10_556
C4 C3 1.19(4) 10_556
C4 C3 1.53(2) .
C1 C2 1.04(8) 10_556
C3 C3 1.17(9) 10_556
C3 C4 1.19(4) 10_556
C3 C2 1.76(6) 10_556
C2 C1 1.04(8) 10_556
C2 C3 1.76(6) 10_556
